data_4066436
loop_
_publ_author_name
'Enk, Barbara'
'Eisenstecken, Daniela'
'Kopacka, Holger'
'Wurst, Klaus'
'M\"uller, Thomas'
'Pevny, Florian'
'Winter, Rainer F.'
'Bildstein, Benno'

_publ_section_title
;
 Doubly N-Functionalized Pentafulvenes and Redox-Responsive [N,N]- and
 [N,C,N]-Pincer Bis(imidoyl)pentamethylruthenocene Metalloligands
;
_journal_issue 14
_journal_name_full Organometallics
_journal_page_first 3169
_journal_paper_doi 10.1021/om100458h
_journal_volume 29
_journal_year 2010
_chemical_formula_sum 'C53 H62 N2 Ru'
_chemical_formula_weight 828.12
_chemical_name_systematic
; 
 ? 
;
_space_group_IT_number 2
_symmetry_cell_setting triclinic
_symmetry_space_group_name_Hall '-P 1'
_symmetry_space_group_name_H-M 'P -1'
_atom_sites_solution_hydrogens geom
_atom_sites_solution_primary direct
_atom_sites_solution_secondary difmap
_audit_creation_method SHELXL-97
_cell_angle_alpha 91.118(1)
_cell_angle_beta 97.572(1)
_cell_angle_gamma 107.198(1)
_cell_formula_units_Z 2
_cell_length_a 11.4450(3)
_cell_length_b 12.1246(3)
_cell_length_c 17.3136(4)
_cell_measurement_reflns_used 16797
_cell_measurement_temperature 233(2)
_cell_measurement_theta_max 25.0
_cell_measurement_theta_min 1.0
_cell_volume 2270.76(10)
_computing_data_collection COLLECT
_computing_data_reduction 'DENZO and SCALEPACK'
_computing_structure_refinement 'SHELXL-97 (Sheldrick, 1997)'
_computing_structure_solution 'SHELXS-97 (Sheldrick, 1990)'
_diffrn_ambient_temperature 233(2)
_diffrn_measured_fraction_theta_full 0.995
_diffrn_measured_fraction_theta_max 0.995
_diffrn_measurement_device_type 'Nonius KappaCCD'
_diffrn_measurement_method 'phi- and Omega-scans'
_diffrn_radiation_monochromator graphite
_diffrn_radiation_source 'fine-focus sealed tube'
_diffrn_radiation_type MoK\a
_diffrn_radiation_wavelength 0.71073
_diffrn_reflns_av_R_equivalents 0.0236
_diffrn_reflns_av_sigmaI/netI 0.0432
_diffrn_reflns_limit_h_max 13
_diffrn_reflns_limit_h_min -13
_diffrn_reflns_limit_k_max 14
_diffrn_reflns_limit_k_min -14
_diffrn_reflns_limit_l_max 19
_diffrn_reflns_limit_l_min -20
_diffrn_reflns_number 12988
_diffrn_reflns_theta_full 25.00
_diffrn_reflns_theta_max 25.00
_diffrn_reflns_theta_min 1.76
_diffrn_standards_number 0
_exptl_absorpt_coefficient_mu 0.381
_exptl_absorpt_correction_type none
_exptl_crystal_colour colorless
_exptl_crystal_density_diffrn 1.211
_exptl_crystal_density_method 'not measured'
_exptl_crystal_description prism
_exptl_crystal_F_000 876
_exptl_crystal_size_max 0.25
_exptl_crystal_size_mid 0.15
_exptl_crystal_size_min 0.09
_refine_diff_density_max 0.398
_refine_diff_density_min -0.434
_refine_diff_density_rms 0.051
_refine_ls_extinction_method none
_refine_ls_goodness_of_fit_ref 1.058
_refine_ls_hydrogen_treatment constr
_refine_ls_matrix_type full
_refine_ls_number_parameters 510
_refine_ls_number_reflns 7976
_refine_ls_number_restraints 0
_refine_ls_restrained_S_all 1.058
_refine_ls_R_factor_all 0.0464
_refine_ls_R_factor_gt 0.0375
_refine_ls_shift/su_max 0.001
_refine_ls_shift/su_mean 0.000
_refine_ls_structure_factor_coef Fsqd
_refine_ls_weighting_details 'calc w=1/[\s^2^(Fo^2^)+(0.0250P)^2^+1.5137P] where P=(Fo^2^+2Fc^2^)/3'
_refine_ls_weighting_scheme calc
_refine_ls_wR_factor_gt 0.0809
_refine_ls_wR_factor_ref 0.0845
_reflns_number_gt 6955
_reflns_number_total 7976
_reflns_threshold_expression >2sigma(I)
_cod_data_source_file om100458h_si_002.cif
_cod_data_source_block 8
_cod_original_sg_symbol_H-M P-1
_cod_database_code 4066436

loop_
_symmetry_equiv_pos_as_xyz
'x, y, z'
'-x, -y, -z'

loop_
_atom_site_label
_atom_site_type_symbol
_atom_site_fract_x
_atom_site_fract_y
_atom_site_fract_z
_atom_site_U_iso_or_equiv
_atom_site_adp_type
_atom_site_occupancy
_atom_site_symmetry_multiplicity
_atom_site_calc_flag
_atom_site_refinement_flags
Ru1 Ru 0.492920(18) 0.256614(17) 0.695514(12) 0.03510(8) Uani 1 1 d .
N1 N 0.25672(18) -0.07002(17) 0.61847(11) 0.0369(5) Uani 1 1 d .
N2 N 0.29238(18) 0.29129(17) 0.84833(12) 0.0361(5) Uani 1 1 d .
C1 C 0.6432(2) 0.3147(3) 0.79376(16) 0.0531(8) Uani 1 1 d .
C2 C 0.6517(3) 0.4020(2) 0.73914(18) 0.0520(7) Uani 1 1 d .
C3 C 0.6705(2) 0.3557(3) 0.66721(17) 0.0542(8) Uani 1 1 d .
C4 C 0.6722(3) 0.2410(3) 0.67696(19) 0.0570(8) Uani 1 1 d .
C5 C 0.6567(2) 0.2153(3) 0.7550(2) 0.0560(8) Uani 1 1 d .
C6 C 0.3025(2) 0.2125(2) 0.72323(13) 0.0320(5) Uani 1 1 d .
C7 C 0.3297(2) 0.3151(2) 0.68039(15) 0.0402(6) Uani 1 1 d .
H7 H 0.3303 0.3887 0.6988 0.048 Uiso 1 1 calc .
C8 C 0.3554(2) 0.2874(2) 0.60625(15) 0.0433(6) Uani 1 1 d .
H8 H 0.3756 0.3392 0.5670 0.052 Uiso 1 1 calc .
C9 C 0.3456(2) 0.1689(2) 0.60098(14) 0.0389(6) Uani 1 1 d .
H9 H 0.3592 0.1286 0.5578 0.047 Uiso 1 1 calc .
C10 C 0.3114(2) 0.1197(2) 0.67223(13) 0.0321(5) Uani 1 1 d .
C11 C 0.2805(2) -0.0061(2) 0.68219(13) 0.0316(5) Uani 1 1 d .
C12 C 0.2779(2) -0.0492(2) 0.76227(14) 0.0353(5) Uani 1 1 d .
C13 C 0.3680(2) 0.0093(2) 0.82323(14) 0.0416(6) Uani 1 1 d .
H13 H 0.4293 0.0767 0.8138 0.050 Uiso 1 1 calc .
C14 C 0.3689(3) -0.0302(3) 0.89747(16) 0.0577(8) Uani 1 1 d .
H14 H 0.4319 0.0088 0.9378 0.069 Uiso 1 1 calc .
C15 C 0.2770(4) -0.1270(3) 0.91238(18) 0.0692(10) Uani 1 1 d .
H15 H 0.2770 -0.1536 0.9630 0.083 Uiso 1 1 calc .
C16 C 0.1861(4) -0.1843(3) 0.8535(2) 0.0658(9) Uani 1 1 d .
H16 H 0.1232 -0.2496 0.8642 0.079 Uiso 1 1 calc .
C17 C 0.1857(3) -0.1472(2) 0.77840(15) 0.0460(7) Uani 1 1 d .
H17 H 0.1234 -0.1879 0.7382 0.055 Uiso 1 1 calc .
C18 C 0.2281(2) -0.1923(2) 0.61404(13) 0.0372(6) Uani 1 1 d .
C19 C 0.3207(2) -0.2467(2) 0.62847(14) 0.0417(6) Uani 1 1 d .
C20 C 0.2868(3) -0.3665(3) 0.61513(16) 0.0532(7) Uani 1 1 d .
H20 H 0.3476 -0.4044 0.6239 0.064 Uiso 1 1 calc .
C21 C 0.1662(3) -0.4305(2) 0.58935(18) 0.0588(8) Uani 1 1 d .
H21 H 0.1454 -0.5113 0.5815 0.071 Uiso 1 1 calc .
C22 C 0.0763(3) -0.3763(2) 0.57509(17) 0.0529(7) Uani 1 1 d .
H22 H -0.0057 -0.4208 0.5576 0.063 Uiso 1 1 calc .
C23 C 0.1044(2) -0.2570(2) 0.58609(14) 0.0423(6) Uani 1 1 d .
C24 C 0.2435(2) 0.2091(2) 0.79539(13) 0.0316(5) Uani 1 1 d .
C25 C 0.1219(2) 0.1174(2) 0.79368(14) 0.0344(5) Uani 1 1 d .
C26 C 0.0872(2) 0.0615(2) 0.85999(16) 0.0436(6) Uani 1 1 d .
H26 H 0.1394 0.0831 0.9080 0.052 Uiso 1 1 calc .
C27 C -0.0236(3) -0.0258(3) 0.85594(19) 0.0572(8) Uani 1 1 d .
H27 H -0.0460 -0.0637 0.9011 0.069 Uiso 1 1 calc .
C28 C -0.1012(3) -0.0575(3) 0.7864(2) 0.0614(8) Uani 1 1 d .
H28 H -0.1763 -0.1170 0.7840 0.074 Uiso 1 1 calc .
C29 C -0.0690(3) -0.0022(3) 0.72048(19) 0.0554(8) Uani 1 1 d .
H29 H -0.1227 -0.0235 0.6730 0.066 Uiso 1 1 calc .
C30 C 0.0420(2) 0.0848(2) 0.72336(15) 0.0438(6) Uani 1 1 d .
H30 H 0.0636 0.1220 0.6779 0.053 Uiso 1 1 calc .
C31 C 0.2253(2) 0.3107(2) 0.90880(15) 0.0401(6) Uani 1 1 d .
C32 C 0.2611(3) 0.2876(2) 0.98569(16) 0.0470(7) Uani 1 1 d .
C33 C 0.1965(3) 0.3122(3) 1.04333(18) 0.0624(9) Uani 1 1 d .
H33 H 0.2183 0.2963 1.0952 0.075 Uiso 1 1 calc .
C34 C 0.1017(4) 0.3592(3) 1.0257(2) 0.0715(10) Uani 1 1 d .
H34 H 0.0575 0.3727 1.0651 0.086 Uiso 1 1 calc .
C35 C 0.0713(3) 0.3867(3) 0.9508(2) 0.0633(9) Uani 1 1 d .
H35 H 0.0080 0.4213 0.9398 0.076 Uiso 1 1 calc .
C36 C 0.1325(2) 0.3643(2) 0.89040(17) 0.0463(7) Uani 1 1 d .
C191 C 0.4543(3) -0.1793(3) 0.65709(16) 0.0493(7) Uani 1 1 d .
H191 H 0.4593 -0.0967 0.6638 0.059 Uiso 1 1 calc .
C192 C 0.4981(3) -0.2178(3) 0.7363(2) 0.0779(10) Uani 1 1 d .
H19A H 0.5830 -0.1721 0.7539 0.117 Uiso 1 1 calc .
H19B H 0.4931 -0.2989 0.7314 0.117 Uiso 1 1 calc .
H19C H 0.4461 -0.2066 0.7738 0.117 Uiso 1 1 calc .
C193 C 0.5375(3) -0.1898(4) 0.5979(2) 0.0955(14) Uani 1 1 d .
H19D H 0.6220 -0.1450 0.6174 0.143 Uiso 1 1 calc .
H19E H 0.5108 -0.1608 0.5490 0.143 Uiso 1 1 calc .
H19F H 0.5330 -0.2704 0.5894 0.143 Uiso 1 1 calc .
C231 C 0.0075(2) -0.1950(2) 0.56745(17) 0.0504(7) Uani 1 1 d .
H231 H 0.0335 -0.1231 0.6017 0.061 Uiso 1 1 calc .
C232 C -0.1215(3) -0.2648(3) 0.5830(2) 0.0767(10) Uani 1 1 d .
H23A H -0.1786 -0.2205 0.5701 0.115 Uiso 1 1 calc .
H23B H -0.1185 -0.2813 0.6377 0.115 Uiso 1 1 calc .
H23C H -0.1490 -0.3368 0.5510 0.115 Uiso 1 1 calc .
C233 C 0.0032(3) -0.1598(3) 0.4836(2) 0.0722(9) Uani 1 1 d .
H23D H -0.0590 -0.1204 0.4725 0.108 Uiso 1 1 calc .
H23E H -0.0174 -0.2283 0.4485 0.108 Uiso 1 1 calc .
H23F H 0.0833 -0.1084 0.4763 0.108 Uiso 1 1 calc .
C321 C 0.3675(3) 0.2384(3) 1.00726(15) 0.0529(7) Uani 1 1 d .
H321 H 0.3880 0.2105 0.9582 0.063 Uiso 1 1 calc .
C322 C 0.3350(3) 0.1355(3) 1.05843(18) 0.0687(9) Uani 1 1 d .
H32A H 0.4060 0.1073 1.0702 0.103 Uiso 1 1 calc .
H32B H 0.2661 0.0743 1.0309 0.103 Uiso 1 1 calc .
H32C H 0.3125 0.1597 1.1066 0.103 Uiso 1 1 calc .
C323 C 0.4824(3) 0.3325(3) 1.0467(2) 0.0777(10) Uani 1 1 d .
H32D H 0.5498 0.2997 1.0591 0.116 Uiso 1 1 calc .
H32E H 0.4644 0.3635 1.0943 0.116 Uiso 1 1 calc .
H32F H 0.5058 0.3941 1.0116 0.116 Uiso 1 1 calc .
C361 C 0.1073(3) 0.4062(3) 0.80991(18) 0.0523(7) Uani 1 1 d .
H361 H 0.1254 0.3537 0.7718 0.063 Uiso 1 1 calc .
C362 C -0.0228(4) 0.4074(7) 0.7860(3) 0.152(3) Uani 1 1 d .
H36A H -0.0306 0.4362 0.7343 0.228 Uiso 1 1 calc .
H36B H -0.0436 0.4573 0.8230 0.228 Uiso 1 1 calc .
H36C H -0.0786 0.3295 0.7854 0.228 Uiso 1 1 calc .
C363 C 0.1980(5) 0.5260(3) 0.8068(3) 0.1189(19) Uani 1 1 d .
H36D H 0.2818 0.5227 0.8206 0.178 Uiso 1 1 calc .
H36E H 0.1819 0.5795 0.8434 0.178 Uiso 1 1 calc .
H36F H 0.1881 0.5522 0.7544 0.178 Uiso 1 1 calc .
C01 C 0.6316(3) 0.3294(4) 0.87831(19) 0.0921(14) Uani 1 1 d .
H01A H 0.5991 0.2541 0.8985 0.138 Uiso 1 1 calc R
H01B H 0.5759 0.3749 0.8837 0.138 Uiso 1 1 calc R
H01C H 0.7123 0.3688 0.9074 0.138 Uiso 1 1 calc R
C02 C 0.6509(4) 0.5241(3) 0.7550(3) 0.0917(13) Uani 1 1 d .
H02A H 0.7349 0.5734 0.7707 0.137 Uiso 1 1 calc R
H02B H 0.6021 0.5263 0.7965 0.137 Uiso 1 1 calc R
H02C H 0.6150 0.5514 0.7081 0.137 Uiso 1 1 calc R
C03 C 0.6923(4) 0.4188(4) 0.5944(2) 0.0977(14) Uani 1 1 d .
H03A H 0.7804 0.4538 0.5948 0.147 Uiso 1 1 calc R
H03B H 0.6517 0.4787 0.5921 0.147 Uiso 1 1 calc R
H03C H 0.6589 0.3649 0.5492 0.147 Uiso 1 1 calc R
C04 C 0.6995(4) 0.1629(4) 0.6170(3) 0.1044(15) Uani 1 1 d .
H04A H 0.6853 0.1903 0.5654 0.157 Uiso 1 1 calc R
H04B H 0.6458 0.0846 0.6185 0.157 Uiso 1 1 calc R
H04C H 0.7851 0.1638 0.6286 0.157 Uiso 1 1 calc R
C05 C 0.6725(3) 0.1095(3) 0.7930(3) 0.1019(16) Uani 1 1 d .
H05A H 0.7598 0.1164 0.8040 0.153 Uiso 1 1 calc R
H05B H 0.6306 0.0416 0.7582 0.153 Uiso 1 1 calc R
H05C H 0.6374 0.1019 0.8414 0.153 Uiso 1 1 calc R

loop_
_atom_site_aniso_label
_atom_site_aniso_U_11
_atom_site_aniso_U_22
_atom_site_aniso_U_33
_atom_site_aniso_U_23
_atom_site_aniso_U_13
_atom_site_aniso_U_12
Ru1 0.03034(12) 0.03747(12) 0.03753(12) 0.00418(8) 0.00961(8) 0.00810(8)
N1 0.0340(11) 0.0395(12) 0.0350(11) -0.0023(9) 0.0040(9) 0.0085(9)
N2 0.0350(11) 0.0382(11) 0.0381(11) 0.0006(9) 0.0085(9) 0.0142(9)
C1 0.0263(14) 0.081(2) 0.0471(16) -0.0014(15) 0.0033(12) 0.0100(14)
C2 0.0413(16) 0.0468(16) 0.0613(19) -0.0065(14) 0.0042(13) 0.0050(13)
C3 0.0351(15) 0.0631(19) 0.0529(17) 0.0034(15) 0.0123(13) -0.0052(13)
C4 0.0306(15) 0.067(2) 0.070(2) -0.0135(16) 0.0118(14) 0.0096(13)
C5 0.0263(14) 0.0587(18) 0.081(2) 0.0118(17) 0.0037(14) 0.0110(13)
C6 0.0285(12) 0.0347(13) 0.0344(12) 0.0050(10) 0.0053(10) 0.0115(10)
C7 0.0367(14) 0.0381(14) 0.0480(15) 0.0095(12) 0.0086(12) 0.0131(11)
C8 0.0418(15) 0.0475(16) 0.0400(14) 0.0181(12) 0.0086(12) 0.0102(12)
C9 0.0356(14) 0.0490(15) 0.0315(13) 0.0057(11) 0.0086(11) 0.0099(11)
C10 0.0262(12) 0.0393(13) 0.0305(12) 0.0041(10) 0.0039(10) 0.0094(10)
C11 0.0247(12) 0.0377(13) 0.0329(13) 0.0017(11) 0.0062(10) 0.0095(10)
C12 0.0429(14) 0.0358(13) 0.0349(13) 0.0010(11) 0.0134(11) 0.0204(11)
C13 0.0484(16) 0.0470(15) 0.0363(14) 0.0037(12) 0.0050(12) 0.0252(13)
C14 0.080(2) 0.069(2) 0.0378(16) 0.0043(15) 0.0022(15) 0.0452(18)
C15 0.118(3) 0.068(2) 0.0433(18) 0.0214(17) 0.027(2) 0.054(2)
C16 0.102(3) 0.0412(16) 0.068(2) 0.0155(16) 0.046(2) 0.0279(17)
C17 0.0611(18) 0.0371(14) 0.0446(15) 0.0043(12) 0.0228(13) 0.0155(13)
C18 0.0413(14) 0.0407(14) 0.0286(12) -0.0031(11) 0.0078(11) 0.0100(11)
C19 0.0469(16) 0.0461(15) 0.0320(13) -0.0018(11) 0.0063(11) 0.0136(12)
C20 0.069(2) 0.0487(17) 0.0455(16) -0.0033(13) 0.0052(14) 0.0254(15)
C21 0.077(2) 0.0386(16) 0.0557(18) -0.0082(14) 0.0075(16) 0.0114(15)
C22 0.0513(17) 0.0475(16) 0.0508(17) -0.0110(13) 0.0051(13) 0.0031(14)
C23 0.0424(15) 0.0453(15) 0.0348(13) -0.0066(11) 0.0048(11) 0.0071(12)
C24 0.0309(12) 0.0318(12) 0.0365(13) 0.0054(11) 0.0063(10) 0.0154(10)
C25 0.0303(13) 0.0349(13) 0.0429(14) 0.0025(11) 0.0115(11) 0.0146(10)
C26 0.0446(15) 0.0406(14) 0.0483(15) 0.0029(12) 0.0154(12) 0.0131(12)
C27 0.0509(18) 0.0533(18) 0.070(2) 0.0116(16) 0.0285(16) 0.0111(14)
C28 0.0370(16) 0.0535(18) 0.091(2) 0.0011(17) 0.0212(17) 0.0046(14)
C29 0.0315(15) 0.0618(19) 0.069(2) -0.0075(16) 0.0022(14) 0.0110(13)
C30 0.0364(14) 0.0506(16) 0.0464(15) 0.0018(13) 0.0064(12) 0.0162(12)
C31 0.0410(15) 0.0355(13) 0.0441(15) -0.0044(11) 0.0113(12) 0.0101(11)
C32 0.0579(18) 0.0437(15) 0.0435(15) -0.0035(12) 0.0165(13) 0.0180(13)
C33 0.089(2) 0.0603(19) 0.0491(17) 0.0020(15) 0.0274(17) 0.0311(18)
C34 0.095(3) 0.066(2) 0.073(2) 0.0040(18) 0.050(2) 0.038(2)
C35 0.065(2) 0.0547(18) 0.084(2) 0.0026(17) 0.0312(18) 0.0312(16)
C36 0.0428(15) 0.0408(15) 0.0598(17) -0.0034(13) 0.0167(13) 0.0158(12)
C191 0.0451(16) 0.0579(17) 0.0461(16) -0.0053(13) 0.0012(13) 0.0199(14)
C192 0.076(2) 0.083(3) 0.073(2) -0.0021(19) -0.0184(19) 0.034(2)
C193 0.056(2) 0.134(4) 0.088(3) -0.025(3) 0.022(2) 0.012(2)
C231 0.0373(15) 0.0529(17) 0.0544(17) -0.0107(14) 0.0032(13) 0.0056(13)
C232 0.0436(18) 0.085(3) 0.093(3) -0.006(2) 0.0117(18) 0.0061(17)
C233 0.070(2) 0.083(2) 0.069(2) 0.0077(19) 0.0015(18) 0.0340(19)
C321 0.0651(19) 0.0643(19) 0.0352(14) 0.0002(13) 0.0113(13) 0.0271(16)
C322 0.083(2) 0.087(2) 0.0479(18) 0.0177(17) 0.0143(17) 0.040(2)
C323 0.070(2) 0.093(3) 0.067(2) -0.014(2) 0.0071(18) 0.021(2)
C361 0.0450(16) 0.0550(17) 0.0633(18) -0.0028(14) 0.0053(14) 0.0263(14)
C362 0.075(3) 0.302(8) 0.105(4) 0.033(4) 0.001(3) 0.101(4)
C363 0.193(5) 0.058(2) 0.080(3) 0.018(2) 0.001(3) 0.005(3)
C01 0.059(2) 0.161(4) 0.0444(19) -0.003(2) 0.0023(16) 0.017(2)
C02 0.084(3) 0.061(2) 0.118(3) -0.026(2) -0.003(2) 0.012(2)
C03 0.072(3) 0.116(3) 0.079(3) 0.028(2) 0.028(2) -0.019(2)
C04 0.063(2) 0.130(4) 0.125(4) -0.050(3) 0.027(2) 0.034(2)
C05 0.047(2) 0.090(3) 0.175(5) 0.052(3) 0.004(2) 0.033(2)

loop_
_atom_type_symbol
_atom_type_description
_atom_type_scat_dispersion_real
_atom_type_scat_dispersion_imag
_atom_type_scat_source
C C 0.0033 0.0016 'International Tables Vol C Tables 4.2.6.8 and 6.1.1.4'
H H 0.0000 0.0000 'International Tables Vol C Tables 4.2.6.8 and 6.1.1.4'
N N 0.0061 0.0033 'International Tables Vol C Tables 4.2.6.8 and 6.1.1.4'
Ru Ru -1.2594 0.8363 'International Tables Vol C Tables 4.2.6.8 and 6.1.1.4'

loop_
_geom_angle_atom_site_label_1
_geom_angle_atom_site_label_2
_geom_angle_atom_site_label_3
_geom_angle
C3 Ru1 C2 38.48(11)
C3 Ru1 C7 123.91(11)
C2 Ru1 C7 108.67(11)
C3 Ru1 C8 106.16(10)
C2 Ru1 C8 117.57(11)
C7 Ru1 C8 37.84(10)
C3 Ru1 C4 37.95(12)
C2 Ru1 C4 63.93(11)
C7 Ru1 C4 159.04(11)
C8 Ru1 C4 125.75(11)
C3 Ru1 C9 119.23(10)
C2 Ru1 C9 149.84(10)
C7 Ru1 C9 63.19(10)
C8 Ru1 C9 37.61(10)
C4 Ru1 C9 112.45(10)
C3 Ru1 C1 63.71(11)
C2 Ru1 C1 38.15(11)
C7 Ru1 C1 124.11(11)
C8 Ru1 C1 152.24(12)
C4 Ru1 C1 63.38(11)
C9 Ru1 C1 170.12(11)
C3 Ru1 C6 160.94(11)
C2 Ru1 C6 129.39(10)
C7 Ru1 C6 38.29(9)
C8 Ru1 C6 63.82(9)
C4 Ru1 C6 161.04(11)
C9 Ru1 C6 63.75(9)
C1 Ru1 C6 116.96(9)
C3 Ru1 C5 63.16(11)
C2 Ru1 C5 63.50(11)
C7 Ru1 C5 159.26(11)
C8 Ru1 C5 162.76(11)
C4 Ru1 C5 37.57(12)
C9 Ru1 C5 133.51(11)
C1 Ru1 C5 37.74(12)
C6 Ru1 C5 130.34(10)
C3 Ru1 C10 154.08(10)
C2 Ru1 C10 167.24(10)
C7 Ru1 C10 63.51(9)
C8 Ru1 C10 63.26(9)
C4 Ru1 C10 127.03(10)
C9 Ru1 C10 37.82(8)
C1 Ru1 C10 136.39(10)
C6 Ru1 C10 38.25(9)
C5 Ru1 C10 119.95(10)
C11 N1 C18 124.9(2)
C24 N2 C31 120.9(2)
C2 C1 C5 107.8(3)
C2 C1 C01 125.3(3)
C5 C1 C01 126.8(3)
C2 C1 Ru1 69.68(15)
C5 C1 Ru1 71.78(16)
C01 C1 Ru1 127.4(2)
C3 C2 C1 107.6(3)
C3 C2 C02 125.4(3)
C1 C2 C02 126.9(3)
C3 C2 Ru1 70.61(15)
C1 C2 Ru1 72.17(16)
C02 C2 Ru1 126.1(2)
C4 C3 C2 108.4(3)
C4 C3 C03 125.1(3)
C2 C3 C03 126.5(3)
C4 C3 Ru1 71.84(15)
C2 C3 Ru1 70.90(15)
C03 C3 Ru1 125.7(2)
C3 C4 C5 108.2(3)
C3 C4 C04 125.9(3)
C5 C4 C04 125.6(3)
C3 C4 Ru1 70.20(16)
C5 C4 Ru1 72.45(16)
C04 C4 Ru1 128.0(2)
C4 C5 C1 108.0(3)
C4 C5 C05 125.3(3)
C1 C5 C05 126.0(3)
C4 C5 Ru1 69.98(16)
C1 C5 Ru1 70.48(16)
C05 C5 Ru1 132.5(2)
C7 C6 C10 106.6(2)
C7 C6 C24 120.4(2)
C10 C6 C24 130.9(2)
C7 C6 Ru1 69.63(13)
C10 C6 Ru1 71.60(13)
C24 C6 Ru1 136.18(16)
C8 C7 C6 108.9(2)
C8 C7 Ru1 71.19(15)
C6 C7 Ru1 72.07(13)
C9 C8 C7 108.5(2)
C9 C8 Ru1 71.77(14)
C7 C8 Ru1 70.97(14)
C8 C9 C10 108.8(2)
C8 C9 Ru1 70.62(15)
C10 C9 Ru1 72.38(13)
C9 C10 C6 107.3(2)
C9 C10 C11 122.1(2)
C6 C10 C11 130.3(2)
C9 C10 Ru1 69.81(13)
C6 C10 Ru1 70.16(13)
C11 C10 Ru1 129.82(16)
N1 C11 C10 115.2(2)
N1 C11 C12 125.4(2)
C10 C11 C12 119.5(2)
C13 C12 C17 118.4(2)
C13 C12 C11 120.0(2)
C17 C12 C11 121.7(2)
C14 C13 C12 121.0(3)
C15 C14 C13 119.8(3)
C16 C15 C14 120.0(3)
C15 C16 C17 120.8(3)
C16 C17 C12 120.0(3)
C19 C18 C23 121.0(2)
C19 C18 N1 121.5(2)
C23 C18 N1 117.2(2)
C20 C19 C18 118.0(2)
C20 C19 C191 119.9(3)
C18 C19 C191 122.1(2)
C21 C20 C19 121.5(3)
C22 C21 C20 120.1(3)
C21 C22 C23 121.3(3)
C22 C23 C18 118.2(3)
C22 C23 C231 122.1(2)
C18 C23 C231 119.7(2)
N2 C24 C6 118.0(2)
N2 C24 C25 125.9(2)
C6 C24 C25 115.5(2)
C26 C25 C30 118.7(2)
C26 C25 C24 121.8(2)
C30 C25 C24 119.5(2)
C27 C26 C25 120.4(3)
C28 C27 C26 120.4(3)
C27 C28 C29 120.0(3)
C28 C29 C30 120.4(3)
C29 C30 C25 120.1(3)
C32 C31 C36 121.3(2)
C32 C31 N2 119.9(2)
C36 C31 N2 118.4(2)
C33 C32 C31 118.0(3)
C33 C32 C321 120.0(3)
C31 C32 C321 121.9(2)
C34 C33 C32 121.2(3)
C33 C34 C35 120.2(3)
C34 C35 C36 121.4(3)
C35 C36 C31 117.7(3)
C35 C36 C361 120.8(3)
C31 C36 C361 121.4(2)
C19 C191 C193 111.3(3)
C19 C191 C192 111.0(3)
C193 C191 C192 111.0(3)
C23 C231 C233 110.3(2)
C23 C231 C232 113.6(3)
C233 C231 C232 110.4(3)
C32 C321 C322 112.9(3)
C32 C321 C323 110.7(3)
C322 C321 C323 110.5(3)
C362 C361 C36 114.9(3)
C362 C361 C363 110.8(4)
C36 C361 C363 107.9(3)

loop_
_geom_bond_atom_site_label_1
_geom_bond_atom_site_label_2
_geom_bond_distance
Ru1 C3 2.158(3)
Ru1 C2 2.162(3)
Ru1 C7 2.173(2)
Ru1 C8 2.176(3)
Ru1 C4 2.179(3)
Ru1 C9 2.191(2)
Ru1 C1 2.194(3)
Ru1 C6 2.205(2)
Ru1 C5 2.211(3)
Ru1 C10 2.224(2)
N1 C11 1.286(3)
N1 C18 1.419(3)
N2 C24 1.282(3)
N2 C31 1.432(3)
C1 C2 1.424(4)
C1 C5 1.425(4)
C1 C01 1.499(4)
C2 C3 1.423(4)
C2 C02 1.504(4)
C3 C4 1.410(4)
C3 C03 1.498(4)
C4 C5 1.414(4)
C4 C04 1.515(5)
C5 C05 1.501(4)
C6 C7 1.436(3)
C6 C10 1.451(3)
C6 C24 1.492(3)
C7 C8 1.410(4)
C8 C9 1.408(4)
C9 C10 1.431(3)
C10 C11 1.480(3)
C11 C12 1.492(3)
C12 C13 1.390(4)
C12 C17 1.397(4)
C13 C14 1.380(4)
C14 C15 1.380(5)
C15 C16 1.367(5)
C16 C17 1.384(4)
C18 C19 1.403(4)
C18 C23 1.416(4)
C19 C20 1.394(4)
C19 C191 1.515(4)
C20 C21 1.377(4)
C21 C22 1.375(4)
C22 C23 1.388(4)
C23 C231 1.520(4)
C24 C25 1.499(3)
C25 C26 1.388(3)
C25 C30 1.396(4)
C26 C27 1.384(4)
C27 C28 1.372(5)
C28 C29 1.372(4)
C29 C30 1.385(4)
C31 C32 1.399(4)
C31 C36 1.407(4)
C32 C33 1.395(4)
C32 C321 1.516(4)
C33 C34 1.371(5)
C34 C35 1.372(5)
C35 C36 1.396(4)
C36 C361 1.514(4)
C191 C193 1.516(5)
C191 C192 1.526(4)
C231 C233 1.520(4)
C231 C232 1.530(4)
C321 C322 1.527(4)
C321 C323 1.531(5)
C361 C362 1.496(5)
C361 C363 1.523(5)
